data_7232057
loop_
_publ_author_name
'Wenholz, Daniel S.'
'Bhadbhade, Mohan'
'Kandemir, Hakan'
'Ho, Junming'
'Kumar, Naresh'
'Black, David StC.'

_publ_section_title
;
 Substituent effects in solid-state assembly of activated benzotriazoles
;
_journal_issue 5
_journal_name_full CrystEngComm
_journal_page_first 835
_journal_paper_doi 10.1039/C8CE01757C
_journal_volume 21
_journal_year 2019
_chemical_formula_moiety 'C10 H10 Cl N3 O3'
_chemical_formula_sum 'C10 H10 Cl N3 O3'
_chemical_formula_weight 255.66
_space_group_crystal_system orthorhombic
_space_group_IT_number 19
_space_group_name_Hall 'P 2ac 2ab'
_space_group_name_H-M_alt 'P 21 21 21'
_symmetry_space_group_name_Hall 'P 2ac 2ab'
_symmetry_space_group_name_H-M 'P 21 21 21'
_atom_sites_solution_hydrogens geom
_audit_creation_date 2018-07-18
_audit_creation_method
;
Olex2 1.2
(compiled 2018.05.29 svn.r3508 for OlexSys, GUI svn.r5506)
;
_audit_update_record
;
2018-07-20 deposited with the CCDC.
2018-12-20 downloaded from the CCDC.
;
_cell_angle_alpha 90
_cell_angle_beta 90
_cell_angle_gamma 90
_cell_formula_units_Z 4
_cell_length_a 4.669(5)
_cell_length_b 8.554(8)
_cell_length_c 28.15(3)
_cell_measurement_reflns_used 3962
_cell_measurement_temperature 149.59
_cell_measurement_theta_max 26.416
_cell_measurement_theta_min 2.485
_cell_volume 1124(2)
_computing_cell_refinement 'SAINT V8.38A (?, 2016)'
_computing_data_reduction 'SAINT V8.38A (?, 2016)'
_computing_molecular_graphics 'Olex2 (Dolomanov et al., 2009)'
_computing_publication_material 'Olex2 (Dolomanov et al., 2009)'
_computing_structure_refinement 'ShelXL (Sheldrick, 2015)'
_computing_structure_solution 'SHELXT 2014/5 (Sheldrick, 2014)'
_diffrn_ambient_temperature 149.59
_diffrn_measured_fraction_theta_full 0.985
_diffrn_measured_fraction_theta_max 0.984
_diffrn_measurement_device_type 'Bruker APEX-II CCD'
_diffrn_measurement_method '\f and \w scans'
_diffrn_radiation_type MoK\a
_diffrn_radiation_wavelength 0.71073
_diffrn_reflns_av_R_equivalents 0.1041
_diffrn_reflns_av_unetI/netI 0.1005
_diffrn_reflns_Laue_measured_fraction_full 0.985
_diffrn_reflns_Laue_measured_fraction_max 0.984
_diffrn_reflns_limit_h_max 6
_diffrn_reflns_limit_h_min -5
_diffrn_reflns_limit_k_max 11
_diffrn_reflns_limit_k_min -10
_diffrn_reflns_limit_l_max 36
_diffrn_reflns_limit_l_min -35
_diffrn_reflns_number 11920
_diffrn_reflns_point_group_measured_fraction_full 0.988
_diffrn_reflns_point_group_measured_fraction_max 0.983
_diffrn_reflns_theta_full 25.242
_diffrn_reflns_theta_max 27.473
_diffrn_reflns_theta_min 2.489
_diffrn_standards_number 0
_exptl_absorpt_coefficient_mu 0.340
_exptl_absorpt_correction_T_max 0.7456
_exptl_absorpt_correction_T_min 0.4358
_exptl_absorpt_correction_type multi-scan
_exptl_absorpt_process_details
'SADABS-2016/2 (Bruker,2016/2) was used for absorption correction. wR2(int) was 0.1767 before and 0.0999 after correction. The Ratio of minimum to maximum transmission is 0.5845. The \l/2 correction factor is Not present.'
_exptl_crystal_colour colourless
_exptl_crystal_colour_primary colourless
_exptl_crystal_density_diffrn 1.511
_exptl_crystal_description plate
_exptl_crystal_F_000 528
_exptl_crystal_size_max 0.71
_exptl_crystal_size_mid 0.219
_exptl_crystal_size_min 0.091
_refine_diff_density_max 0.608
_refine_diff_density_min -0.714
_refine_diff_density_rms 0.134
_refine_ls_abs_structure_details
;
 Flack x determined using 540 quotients [(I+)-(I-)]/[(I+)+(I-)]
 (Parsons, Flack and Wagner, Acta Cryst. B69 (2013) 249-259).
;
_refine_ls_abs_structure_Flack 0.04(8)
_refine_ls_extinction_method none
_refine_ls_goodness_of_fit_ref 1.058
_refine_ls_hydrogen_treatment constr
_refine_ls_matrix_type full
_refine_ls_number_parameters 156
_refine_ls_number_reflns 2523
_refine_ls_number_restraints 0
_refine_ls_restrained_S_all 1.058
_refine_ls_R_factor_all 0.0870
_refine_ls_R_factor_gt 0.0634
_refine_ls_shift/su_max 0.000
_refine_ls_shift/su_mean 0.000
_refine_ls_structure_factor_coef Fsqd
_refine_ls_weighting_details 'w=1/[\s^2^(Fo^2^)+(0.0667P)^2^] where P=(Fo^2^+2Fc^2^)/3'
_refine_ls_weighting_scheme calc
_refine_ls_wR_factor_gt 0.1382
_refine_ls_wR_factor_ref 0.1478
_reflns_Friedel_coverage 0.662
_reflns_Friedel_fraction_full 0.992
_reflns_Friedel_fraction_max 0.981
_reflns_number_gt 1834
_reflns_number_total 2523
_reflns_threshold_expression 'I > 2\s(I)'
_cod_data_source_file c8ce01757c2.cif
_cod_data_source_block daniel_cl_20feb18_partial_a
_cod_depositor_comments 'Adding full bibliography for 7232053--7232059.cif.'
_cod_database_code 7232057
_shelx_shelxl_version_number 2016/6
_shelx_space_group_comment
;
The symmetry employed for this shelxl refinement is uniquely defined
by the following loop, which should always be used as a source of
symmetry information in preference to the above space-group names.
They are only intended as comments.
;
_shelx_estimated_absorpt_t_max 0.970
_shelx_estimated_absorpt_t_min 0.794
_olex2_refinement_description
;
1. Fixed Uiso
 At 1.2 times of:
  All C(H) groups, All C(H,H) groups
 At 1.5 times of:
  All C(H,H,H) groups
2.a Secondary CH2 refined with riding coordinates:
 C10(H10A,H10B)
2.b Aromatic/amide H refined with riding coordinates:
 C2(H2), C4(H4)
2.c Idealised Me refined as rotating group:
 C8(H8A,H8B,H8C), C7(H7A,H7B,H7C)
;
_olex2_submission_special_instructions 'No special instructions were received'

loop_
_space_group_symop_operation_xyz
'x, y, z'
'-x+1/2, -y, z+1/2'
'-x, y+1/2, -z+1/2'
'x+1/2, -y+1/2, -z'

loop_
_atom_site_label
_atom_site_type_symbol
_atom_site_fract_x
_atom_site_fract_y
_atom_site_fract_z
_atom_site_U_iso_or_equiv
_atom_site_adp_type
_atom_site_occupancy
_atom_site_site_symmetry_order
_atom_site_calc_flag
_atom_site_refinement_flags_posn
Cl1 Cl 0.9247(4) 0.64204(17) 0.23029(6) 0.0590(5) Uani 1 1 d .
O1 O -0.1078(7) 0.4166(3) 0.46749(12) 0.0334(8) Uani 1 1 d .
O2 O -0.2798(7) 0.9428(3) 0.42043(12) 0.0303(8) Uani 1 1 d .
O3 O 0.5225(7) 0.7947(4) 0.29676(12) 0.0362(8) Uani 1 1 d .
N3 N 0.3012(8) 0.3939(4) 0.39012(15) 0.0286(9) Uani 1 1 d .
N1 N 0.4061(8) 0.5858(4) 0.34201(13) 0.0262(8) Uani 1 1 d .
N2 N 0.4602(8) 0.4301(4) 0.35435(15) 0.0314(9) Uani 1 1 d .
C9 C 0.5528(9) 0.6572(5) 0.30364(15) 0.0262(9) Uani 1 1 d .
C2 C -0.1930(9) 0.6864(5) 0.44393(17) 0.0264(10) Uani 1 1 d .
H2 H -0.327828 0.703723 0.468665 0.032 Uiso 1 1 calc R
C8 C -0.2434(11) 1.0734(5) 0.3884(2) 0.0384(13) Uani 1 1 d .
H8A H -0.283811 1.039681 0.355813 0.058 Uiso 1 1 calc GR
H8B H -0.045970 1.111760 0.390403 0.058 Uiso 1 1 calc GR
H8C H -0.375774 1.157409 0.397286 0.058 Uiso 1 1 calc GR
C5 C 0.2029(8) 0.6479(5) 0.37280(16) 0.0231(9) Uani 1 1 d .
C1 C -0.0649(10) 0.5427(5) 0.43968(17) 0.0263(10) Uani 1 1 d .
C4 C 0.0738(9) 0.7963(4) 0.37551(16) 0.0257(9) Uani 1 1 d .
H4 H 0.119656 0.879466 0.354472 0.031 Uiso 1 1 calc R
C6 C 0.1414(9) 0.5259(5) 0.40278(17) 0.0238(9) Uani 1 1 d .
C10 C 0.7340(10) 0.5452(6) 0.27560(18) 0.0330(11) Uani 1 1 d .
H10A H 0.609798 0.464014 0.261300 0.040 Uiso 1 1 calc R
H10B H 0.870887 0.492550 0.297183 0.040 Uiso 1 1 calc R
C3 C -0.1270(8) 0.8103(4) 0.41179(17) 0.0231(9) Uani 1 1 d .
C7 C -0.3142(10) 0.4341(5) 0.50587(18) 0.0325(11) Uani 1 1 d .
H7A H -0.502136 0.460523 0.492580 0.049 Uiso 1 1 calc GR
H7B H -0.251547 0.517840 0.527244 0.049 Uiso 1 1 calc GR
H7C H -0.328020 0.335865 0.523617 0.049 Uiso 1 1 calc GR

loop_
_atom_site_aniso_label
_atom_site_aniso_U_11
_atom_site_aniso_U_22
_atom_site_aniso_U_33
_atom_site_aniso_U_23
_atom_site_aniso_U_13
_atom_site_aniso_U_12
Cl1 0.0779(10) 0.0547(9) 0.0443(9) -0.0059(7) 0.0303(7) -0.0086(8)
O1 0.0424(18) 0.0231(15) 0.035(2) 0.0093(15) 0.0053(15) -0.0012(14)
O2 0.0408(18) 0.0196(15) 0.030(2) 0.0019(14) 0.0068(14) 0.0093(13)
O3 0.049(2) 0.0293(17) 0.030(2) 0.0048(15) 0.0024(14) 0.0037(15)
N3 0.034(2) 0.0211(18) 0.031(2) 0.0026(16) 0.0015(16) 0.0043(15)
N1 0.0317(19) 0.0226(17) 0.024(2) -0.0011(16) 0.0001(15) 0.0037(15)
N2 0.038(2) 0.0194(17) 0.036(3) -0.0039(17) -0.0007(18) 0.0052(16)
C9 0.032(2) 0.027(2) 0.019(2) -0.0027(18) -0.0054(17) -0.0035(19)
C2 0.030(2) 0.025(2) 0.025(2) 0.0024(19) 0.0018(17) -0.0002(17)
C8 0.053(3) 0.021(2) 0.041(3) 0.009(2) 0.009(2) 0.012(2)
C5 0.024(2) 0.024(2) 0.021(2) -0.0012(19) -0.0035(16) 0.0015(17)
C1 0.033(2) 0.023(2) 0.023(2) 0.0043(18) -0.0044(18) -0.0037(19)
C4 0.031(2) 0.022(2) 0.024(2) 0.0006(19) -0.0013(19) 0.0018(18)
C6 0.028(2) 0.019(2) 0.024(3) 0.0008(18) -0.0031(17) 0.0029(16)
C10 0.039(3) 0.035(3) 0.025(3) -0.005(2) 0.0072(19) -0.002(2)
C3 0.026(2) 0.018(2) 0.025(2) -0.0012(18) -0.0031(17) 0.0041(16)
C7 0.041(3) 0.028(2) 0.029(3) 0.009(2) 0.002(2) -0.004(2)

loop_
_atom_type_symbol
_atom_type_description
_atom_type_scat_dispersion_real
_atom_type_scat_dispersion_imag
_atom_type_scat_source
C C 0.0033 0.0016 'International Tables Vol C Tables 4.2.6.8 and 6.1.1.4'
H H 0.0000 0.0000 'International Tables Vol C Tables 4.2.6.8 and 6.1.1.4'
Cl Cl 0.1484 0.1585 'International Tables Vol C Tables 4.2.6.8 and 6.1.1.4'
N N 0.0061 0.0033 'International Tables Vol C Tables 4.2.6.8 and 6.1.1.4'
O O 0.0106 0.0060 'International Tables Vol C Tables 4.2.6.8 and 6.1.1.4'

loop_
_geom_angle_atom_site_label_1
_geom_angle_atom_site_label_2
_geom_angle_atom_site_label_3
_geom_angle
C1 O1 C7 116.5(3)
C3 O2 C8 118.1(3)
N2 N3 C6 108.2(4)
N2 N1 C9 120.8(4)
C5 N1 N2 109.4(4)
C5 N1 C9 129.8(4)
N3 N2 N1 108.6(3)
O3 C9 N1 119.2(4)
O3 C9 C10 127.4(4)
N1 C9 C10 113.4(4)
C1 C2 H2 119.5
C1 C2 C3 121.0(4)
C3 C2 H2 119.5
O2 C8 H8A 109.5
O2 C8 H8B 109.5
O2 C8 H8C 109.5
H8A C8 H8B 109.5
H8A C8 H8C 109.5
H8B C8 H8C 109.5
N1 C5 C4 132.1(4)
C6 C5 N1 103.6(4)
C6 C5 C4 124.3(4)
O1 C1 C2 127.0(4)
O1 C1 C6 116.3(4)
C2 C1 C6 116.7(4)
C5 C4 H4 123.0
C3 C4 C5 113.9(4)
C3 C4 H4 123.0
N3 C6 C1 128.9(4)
C5 C6 N3 110.2(4)
C5 C6 C1 120.9(4)
Cl1 C10 H10A 109.4
Cl1 C10 H10B 109.4
C9 C10 Cl1 111.4(3)
C9 C10 H10A 109.4
C9 C10 H10B 109.4
H10A C10 H10B 108.0
O2 C3 C2 113.1(4)
O2 C3 C4 123.7(4)
C4 C3 C2 123.2(4)
O1 C7 H7A 109.5
O1 C7 H7B 109.5
O1 C7 H7C 109.5
H7A C7 H7B 109.5
H7A C7 H7C 109.5
H7B C7 H7C 109.5

loop_
_geom_bond_atom_site_label_1
_geom_bond_atom_site_label_2
_geom_bond_distance
Cl1 C10 1.762(5)
O1 C1 1.348(5)
O1 C7 1.455(6)
O2 C8 1.445(6)
O2 C3 1.362(5)
O3 C9 1.200(5)
N3 N2 1.289(6)
N3 C6 1.399(5)
N1 N2 1.400(5)
N1 C9 1.417(6)
N1 C5 1.390(6)
C9 C10 1.502(6)
C2 H2 0.9500
C2 C1 1.373(6)
C2 C3 1.427(6)
C8 H8A 0.9800
C8 H8B 0.9800
C8 H8C 0.9800
C5 C4 1.407(6)
C5 C6 1.373(6)
C1 C6 1.423(6)
C4 H4 0.9500
C4 C3 1.391(6)
C10 H10A 0.9900
C10 H10B 0.9900
C7 H7A 0.9800
C7 H7B 0.9800
C7 H7C 0.9800
